data_7203787
loop_
_publ_author_name
'Godinez-Salomon, Fernando'
'Hallen-Lopez, Jose M.'
'H\"opfl, Herbert'
'Morales-Pacheco, Adela'
'Beltr\'an, Hiram I.'
'Zamudio-Rivera, Luis S.'

_publ_section_title
;
 Strecker intermediates as non-pollutant scavengers for cyanides
;
_journal_issue 10
_journal_name_full 'Green Chemistry'
_journal_page_first 716
_journal_paper_doi 10.1039/b504406e
_journal_volume 7
_journal_year 2005
_chemical_absolute_configuration syn
_chemical_formula_sum 'C12 H22 N Na O6'
_chemical_formula_weight 299.3
_space_group_IT_number 171
_symmetry_cell_setting hexagonal
_symmetry_Int_Tables_number 171
_symmetry_space_group_name_Hall 'P 62'
_symmetry_space_group_name_H-M 'P 62'
_atom_sites_solution_hydrogens geom
_atom_sites_solution_primary direct
_atom_sites_solution_secondary difmap
_audit_conform_dict_location ftp://ftp.iucr.org/cifdics/cif_core.dic
_audit_conform_dict_name cif_core.dic
_audit_conform_dict_version 2.1
_audit_creation_date 2005-08-01T23:45:49-00:00
_audit_creation_method 'WinGX routine CIF_UPDATE'
_cell_angle_alpha 90
_cell_angle_beta 90
_cell_angle_gamma 120
_cell_formula_units_Z 6
_cell_length_a 21.1806(15)
_cell_length_b 21.1806(15)
_cell_length_c 5.6912(6)
_cell_measurement_temperature 100(2)
_cell_volume 2211.1(3)
_computing_cell_refinement 'Bruker SMART'
_computing_data_collection 'Bruker SMART'
_computing_data_reduction 'Bruker SHELXTL'
_computing_molecular_graphics
;
 Bruker SHELXTL &
 Ortep-3 for Windows (Farrugia, 1997)
;
_computing_publication_material
;
 Bruker SHELXTL &
 WinGX publication routines (Farrugia, 1999)
;
_computing_structure_refinement 'SHELXL-97 (Sheldrick, 1997)'
_computing_structure_solution 'SHELXS-97 (Sheldrick, 1990)'
_diffrn_ambient_temperature 100(2)
_diffrn_measured_fraction_theta_full 0.999
_diffrn_measured_fraction_theta_max 0.999
_diffrn_measurement_device_type 'CCD area detector'
_diffrn_measurement_method 'phi and omega scans'
_diffrn_radiation_monochromator graphite
_diffrn_radiation_type MoK\a
_diffrn_radiation_wavelength 0.71073
_diffrn_reflns_av_R_equivalents 0.0378
_diffrn_reflns_av_unetI/netI 0.0151
_diffrn_reflns_limit_h_max 25
_diffrn_reflns_limit_h_min -25
_diffrn_reflns_limit_k_max 25
_diffrn_reflns_limit_k_min -25
_diffrn_reflns_limit_l_max 6
_diffrn_reflns_limit_l_min -6
_diffrn_reflns_number 21426
_diffrn_reflns_theta_full 24.98
_diffrn_reflns_theta_max 24.98
_diffrn_reflns_theta_min 1.92
_exptl_absorpt_coefficient_mu 0.131
_exptl_absorpt_correction_type none
_exptl_crystal_colour Colorless
_exptl_crystal_density_diffrn 1.349
_exptl_crystal_density_method 'not measured'
_exptl_crystal_description prism
_exptl_crystal_F_000 960
_exptl_crystal_size_max 0.02
_exptl_crystal_size_mid 0.02
_exptl_crystal_size_min 0.05
_refine_diff_density_max 0.692
_refine_diff_density_min -0.489
_refine_diff_density_rms 0.059
_refine_ls_abs_structure_details 'Flack H D (1983), Acta Cryst. A39, 876-881'
_refine_ls_abs_structure_Flack 0.02(2)
_refine_ls_extinction_method none
_refine_ls_goodness_of_fit_ref 1.129
_refine_ls_hydrogen_treatment mixed
_refine_ls_matrix_type full
_refine_ls_number_parameters 252
_refine_ls_number_reflns 1441
_refine_ls_number_restraints 26
_refine_ls_restrained_S_all 1.121
_refine_ls_R_factor_all 0.0538
_refine_ls_R_factor_gt 0.0533
_refine_ls_shift/su_max 1.247
_refine_ls_shift/su_mean 0.083
_refine_ls_structure_factor_coef Fsqd
_refine_ls_weighting_details 'calc w=1/[\s^2^(Fo^2^)+(0.0546P)^2^+3.3684P] where P=(Fo^2^+2Fc^2^)/3'
_refine_ls_weighting_scheme calc
_refine_ls_wR_factor_gt 0.1293
_refine_ls_wR_factor_ref 0.1297
_reflns_number_gt 1429
_reflns_number_total 1441
_reflns_threshold_expression >2sigma(I)
_cod_data_source_file b504406e.txt
_cod_data_source_block anisecm
_cod_database_code 7203787

loop_
_symmetry_equiv_pos_as_xyz
'x, y, z'
'-y, x-y, z+2/3'
'-x+y, -x, z+1/3'
'-x, -y, z'
'y, -x+y, z+2/3'
'x-y, x, z+1/3'

loop_
_atom_site_label
_atom_site_type_symbol
_atom_site_fract_x
_atom_site_fract_y
_atom_site_fract_z
_atom_site_U_iso_or_equiv
_atom_site_adp_type
_atom_site_occupancy
_atom_site_symmetry_multiplicity
_atom_site_calc_flag
_atom_site_refinement_flags
_atom_site_disorder_assembly
_atom_site_disorder_group
Na1 Na 0.24881(9) 0.23738(9) 0.0567(7) 0.0287(5) Uani 1 1 d . . .
N1 N 0.35311(19) 0.34102(19) -0.1767(7) 0.0230(9) Uani 1 1 d . . .
O1 O 0.24860(17) 0.35076(16) 0.0982(6) 0.0238(7) Uani 1 1 d . . .
O2 O 0.29457(19) 0.19266(18) -0.2282(7) 0.0311(8) Uani 1 1 d . . .
O3 O 0.28818(19) 0.19889(19) 0.3815(7) 0.0307(8) Uani 1 1 d . . .
O4 O 0.1538(2) 0.2042(3) -0.2787(9) 0.0531(12) Uani 1 1 d DU . .
O5 O 0.1319(2) 0.1837(2) 0.2410(10) 0.0501(11) Uani 1 1 d DU . .
C1 C 0.2718(2) 0.3909(2) -0.1181(10) 0.0224(9) Uani 1 1 d . . .
H1 H 0.2412 0.3585 -0.2491 0.027 Uiso 1 1 calc R . .
C2 C 0.3512(2) 0.4099(2) -0.1565(10) 0.0239(10) Uani 1 1 d . . .
C3 C 0.3338(2) 0.3092(2) -0.4089(10) 0.0243(10) Uani 1 1 d . . .
H3A H 0.3778 0.333 -0.5094 0.029 Uiso 1 1 calc R . .
H3B H 0.2975 0.3203 -0.4766 0.029 Uiso 1 1 calc R . .
C4 C 0.3026(2) 0.2263(2) -0.4190(10) 0.0269(10) Uani 1 1 d . . .
C5 C 0.2621(2) 0.4570(2) -0.1086(10) 0.0214(9) Uani 1 1 d . . .
C6 C 0.2885(2) 0.5052(2) 0.0821(10) 0.0250(10) Uani 1 1 d . . .
C7 C 0.2789(2) 0.5650(2) 0.0913(10) 0.0237(9) Uani 1 1 d . . .
H7 H 0.2967 0.5972 0.222 0.028 Uiso 1 1 calc R . .
C8 C 0.2432(2) 0.5782(2) -0.0913(10) 0.0233(9) Uani 1 1 d . . .
C9 C 0.2168(2) 0.5314(2) -0.2792(10) 0.0230(9) Uani 1 1 d . . .
C10 C 0.2260(2) 0.4702(2) -0.2881(10) 0.0224(9) Uani 1 1 d . . .
C11 C 0.3872(3) 0.4626(3) -0.3566(12) 0.0312(12) Uani 1 1 d . . .
C12 C 0.4236(3) 0.3507(3) -0.1034(11) 0.0303(11) Uani 1 1 d . . .
O6 O 0.0713(6) 0.0664(6) -0.1044(19) 0.132(3) Uani 1 1 d DU . .
H52 H 0.090(2) 0.142(2) 0.264(16) 0.07(2) Uiso 1 1 d D . .
H51 H 0.119(5) 0.213(4) 0.165(16) 0.099 Uiso 1 1 d D . .
H10 H 0.206(2) 0.440(2) -0.401(10) 0.012(11) Uiso 1 1 d . . .
H122 H 0.421(2) 0.305(2) -0.108(9) 0.013(10) Uiso 1 1 d . . .
H112 H 0.393(3) 0.508(3) -0.318(11) 0.030(13) Uiso 1 1 d . . .
H121 H 0.431(3) 0.364(3) 0.063(13) 0.048(17) Uiso 1 1 d . . .
H113 H 0.360(3) 0.447(3) -0.478(12) 0.031(16) Uiso 1 1 d . . .
H111 H 0.432(3) 0.468(3) -0.391(11) 0.030(13) Uiso 1 1 d . . .
H2 H 0.376(3) 0.433(3) -0.027(10) 0.018(13) Uiso 1 1 d . . .
H123 H 0.464(2) 0.389(2) -0.205(9) 0.015(11) Uiso 1 1 d . . .
H8 H 0.237(2) 0.621(3) -0.091(11) 0.023(12) Uiso 1 1 d . . .
H9 H 0.190(3) 0.540(3) -0.441(14) 0.054(18) Uiso 1 1 d . . .
H6 H 0.309(3) 0.494(3) 0.185(11) 0.024(14) Uiso 1 1 d . . .
H1O H 0.207(3) 0.337(2) 0.120(10) 0.021(13) Uiso 1 1 d . . .
H41 H 0.133(3) 0.232(3) -0.258(14) 0.050(17) Uiso 1 1 d D . .
H42 H 0.152(4) 0.200(5) -0.437(4) 0.08(3) Uiso 1 1 d D . .
H61 H 0.055(6) 0.080(7) -0.237(15) 0.117 Uiso 1 1 d D . .
H62 H 0.029(3) 0.027(4) -0.034(19) 0.117 Uiso 1 1 d D . .

loop_
_atom_site_aniso_label
_atom_site_aniso_U_11
_atom_site_aniso_U_22
_atom_site_aniso_U_33
_atom_site_aniso_U_23
_atom_site_aniso_U_13
_atom_site_aniso_U_12
Na1 0.0334(9) 0.0276(9) 0.0295(10) 0.0057(9) 0.0041(9) 0.0185(8)
N1 0.0219(18) 0.0233(18) 0.028(2) 0.0038(16) -0.0012(16) 0.0146(15)
O1 0.0180(15) 0.0275(16) 0.0287(18) 0.0034(15) 0.0001(15) 0.0135(13)
O2 0.0432(19) 0.0301(17) 0.0313(19) 0.0084(17) 0.0069(17) 0.0267(15)
O3 0.0396(18) 0.0326(18) 0.0283(19) -0.0007(16) -0.0016(17) 0.0243(15)
O4 0.053(2) 0.089(3) 0.040(3) 0.003(3) 0.001(2) 0.053(2)
O5 0.0310(19) 0.050(2) 0.063(3) 0.023(3) -0.001(2) 0.0159(18)
C1 0.022(2) 0.022(2) 0.024(2) -0.002(2) -0.004(2) 0.0115(17)
C2 0.020(2) 0.020(2) 0.030(3) -0.001(2) -0.006(2) 0.0090(18)
C3 0.026(2) 0.027(2) 0.025(3) 0.006(2) 0.002(2) 0.0167(19)
C4 0.030(2) 0.030(2) 0.030(3) 0.006(2) 0.003(2) 0.022(2)
C5 0.0164(18) 0.021(2) 0.026(2) 0.000(2) 0.001(2) 0.0091(16)
C6 0.025(2) 0.030(2) 0.026(3) 0.001(2) -0.005(2) 0.0176(19)
C7 0.026(2) 0.023(2) 0.020(2) -0.002(2) 0.005(2) 0.0108(17)
C8 0.0199(19) 0.018(2) 0.031(3) 0.007(2) 0.007(2) 0.0086(17)
C9 0.020(2) 0.025(2) 0.025(2) 0.004(2) -0.001(2) 0.0118(17)
C10 0.019(2) 0.023(2) 0.022(2) -0.001(2) -0.002(2) 0.0087(17)
C11 0.025(3) 0.030(3) 0.042(3) 0.004(2) 0.004(3) 0.017(2)
C12 0.026(2) 0.038(3) 0.035(3) 0.005(3) 0.001(2) 0.022(2)
O6 0.178(8) 0.137(7) 0.110(7) 0.035(7) 0.077(7) 0.099(7)

loop_
_atom_type_symbol
_atom_type_description
_atom_type_scat_dispersion_real
_atom_type_scat_dispersion_imag
_atom_type_scat_source
C C 0.0033 0.0016 'International Tables Vol C Tables 4.2.6.8 and 6.1.1.4'
H H 0 0 'International Tables Vol C Tables 4.2.6.8 and 6.1.1.4'
N N 0.0061 0.0033 'International Tables Vol C Tables 4.2.6.8 and 6.1.1.4'
O O 0.0106 0.006 'International Tables Vol C Tables 4.2.6.8 and 6.1.1.4'
Na Na 0.0362 0.0249 'International Tables Vol C Tables 4.2.6.8 and 6.1.1.4'

loop_
_geom_angle_atom_site_label_1
_geom_angle_atom_site_label_2
_geom_angle_atom_site_label_3
_geom_angle
_geom_angle_site_symmetry_1
_geom_angle_site_symmetry_3
_geom_angle_publ_flag
O2 Na1 O3 96.63(13) . . ?
O2 Na1 O5 131.10(18) . . ?
O3 Na1 O5 87.27(19) . . ?
O2 Na1 O1 133.07(19) . . ?
O3 Na1 O1 116.63(19) . . ?
O5 Na1 O1 85.06(15) . . ?
O2 Na1 N1 68.38(15) . . ?
O3 Na1 N1 113.73(14) . . ?
O5 Na1 N1 151.23(15) . . ?
O1 Na1 N1 68.26(12) . . ?
O2 Na1 O4 78.57(18) . . ?
O3 Na1 O4 148.12(16) . . ?
O5 Na1 O4 73.50(17) . . ?
O1 Na1 O4 87.37(16) . . ?
N1 Na1 O4 94.0(2) . . ?
O2 Na1 H51 134(2) . . ?
O3 Na1 H51 105.6(14) . . ?
O5 Na1 H51 20.2(10) . . ?
O1 Na1 H51 69.5(15) . . ?
N1 Na1 H51 131.6(10) . . ?
O4 Na1 H51 62(2) . . ?
C3 N1 C12 110.8(4) . . ?
C3 N1 C2 112.9(4) . . ?
C12 N1 C2 111.6(4) . . ?
C3 N1 Na1 98.8(3) . . ?
C12 N1 Na1 110.7(3) . . ?
C2 N1 Na1 111.4(3) . . ?
C1 O1 Na1 109.5(3) . . ?
C1 O1 H1O 109(4) . . ?
Na1 O1 H1O 103(3) . . ?
C4 O2 Na1 109.7(3) . . ?
C4 O3 Na1 127.5(3) 1_556 . ?
Na1 O4 H41 107(5) . . ?
Na1 O4 H42 138(5) . . ?
H41 O4 H42 101(7) . . ?
Na1 O5 H52 144(5) . . ?
Na1 O5 H51 93(6) . . ?
H52 O5 H51 106(7) . . ?
O1 C1 C5 110.6(4) . . ?
O1 C1 C2 106.4(4) . . ?
C5 C1 C2 113.5(3) . . ?
O1 C1 H1 108.7 . . ?
C5 C1 H1 108.7 . . ?
C2 C1 H1 108.7 . . ?
N1 C2 C11 114.7(4) . . ?
N1 C2 C1 108.5(3) . . ?
C11 C2 C1 112.5(4) . . ?
N1 C2 H2 107(3) . . ?
C11 C2 H2 106(3) . . ?
C1 C2 H2 107(3) . . ?
N1 C3 C4 115.3(4) . . ?
N1 C3 H3A 108.5 . . ?
C4 C3 H3A 108.4 . . ?
N1 C3 H3B 108.5 . . ?
C4 C3 H3B 108.5 . . ?
H3A C3 H3B 107.5 . . ?
O3 C4 O2 126.3(4) 1_554 . ?
O3 C4 C3 115.6(4) 1_554 . ?
O2 C4 C3 118.1(5) . . ?
C10 C5 C6 119.0(4) . . ?
C10 C5 C1 120.2(4) . . ?
C6 C5 C1 120.8(4) . . ?
C7 C6 C5 120.6(4) . . ?
C7 C6 H6 125(4) . . ?
C5 C6 H6 114(4) . . ?
C6 C7 C8 120.0(5) . . ?
C6 C7 H7 120 . . ?
C8 C7 H7 120 . . ?
C9 C8 C7 120.1(4) . . ?
C9 C8 H8 118(3) . . ?
C7 C8 H8 122(3) . . ?
C8 C9 C10 120.0(4) . . ?
C8 C9 H9 125(3) . . ?
C10 C9 H9 115(3) . . ?
C5 C10 C9 120.3(4) . . ?
C5 C10 H10 121(3) . . ?
C9 C10 H10 119(3) . . ?
C2 C11 H112 110(4) . . ?
C2 C11 H113 109(4) . . ?
H112 C11 H113 108(5) . . ?
C2 C11 H111 111(4) . . ?
H112 C11 H111 109(4) . . ?
H113 C11 H111 109(5) . . ?
N1 C12 H122 109(3) . . ?
N1 C12 H121 109(3) . . ?
H122 C12 H121 104(5) . . ?
N1 C12 H123 110(3) . . ?
H122 C12 H123 114(4) . . ?
H121 C12 H123 112(5) . . ?
H61 O6 H62 106(10) . . ?

loop_
_geom_bond_atom_site_label_1
_geom_bond_atom_site_label_2
_geom_bond_distance
_geom_bond_site_symmetry_2
_geom_bond_publ_flag
Na1 O2 2.320(5) . ?
Na1 O3 2.336(5) . ?
Na1 O5 2.389(5) . ?
Na1 O1 2.415(3) . ?
Na1 N1 2.572(5) . ?
Na1 O4 2.603(6) . ?
Na1 H51 2.60(9) . ?
N1 C3 1.446(7) . ?
N1 C12 1.464(6) . ?
N1 C2 1.483(5) . ?
O1 C1 1.435(6) . ?
O1 H1O 0.79(5) . ?
O2 C4 1.262(7) . ?
O3 C4 1.241(7) 1_556 ?
O4 H41 0.91(2) . ?
O4 H42 0.91(2) . ?
O5 H52 0.895(15) . ?
O5 H51 0.90(2) . ?
C1 C5 1.515(6) . ?
C1 C2 1.537(6) . ?
C1 H1 1 . ?
C2 C11 1.509(7) . ?
C2 H2 0.89(6) . ?
C3 C4 1.538(6) . ?
C3 H3A 0.99 . ?
C3 H3B 0.99 . ?
C4 O3 1.241(7) 1_554 ?
C5 C10 1.385(7) . ?
C5 C6 1.400(7) . ?
C6 C7 1.382(6) . ?
C6 H6 0.83(6) . ?
C7 C8 1.393(7) . ?
C7 H7 0.95 . ?
C8 C9 1.374(7) . ?
C8 H8 0.98(5) . ?
C9 C10 1.404(6) . ?
C9 H9 1.13(8) . ?
C10 H10 0.86(5) . ?
C11 H112 0.93(6) . ?
C11 H113 0.86(7) . ?
C11 H111 0.92(6) . ?
C12 H122 0.95(4) . ?
C12 H121 0.98(7) . ?
C12 H123 1.01(5) . ?
O6 H61 0.93(3) . ?
O6 H62 0.95(3) . ?

loop_
_geom_torsion_atom_site_label_1
_geom_torsion_atom_site_label_2
_geom_torsion_atom_site_label_3
_geom_torsion_atom_site_label_4
_geom_torsion
_geom_torsion_site_symmetry_1
_geom_torsion_site_symmetry_2
_geom_torsion_site_symmetry_3
_geom_torsion_site_symmetry_4
_geom_torsion_publ_flag
O2 Na1 N1 C3 40.9(2) . . . . ?
O3 Na1 N1 C3 128.7(3) . . . . ?
O5 Na1 N1 C3 -97.5(5) . . . . ?
O1 Na1 N1 C3 -120.7(3) . . . . ?
O4 Na1 N1 C3 -35.1(3) . . . . ?
O2 Na1 N1 C12 -75.4(3) . . . . ?
O3 Na1 N1 C12 12.4(4) . . . . ?
O5 Na1 N1 C12 146.2(5) . . . . ?
O1 Na1 N1 C12 123.0(3) . . . . ?
O4 Na1 N1 C12 -151.4(3) . . . . ?
O2 Na1 N1 C2 159.8(3) . . . . ?
O3 Na1 N1 C2 -112.4(3) . . . . ?
O5 Na1 N1 C2 21.4(6) . . . . ?
O1 Na1 N1 C2 -1.8(3) . . . . ?
O4 Na1 N1 C2 83.8(3) . . . . ?
O2 Na1 O1 C1 11.3(4) . . . . ?
O3 Na1 O1 C1 141.5(3) . . . . ?
O5 Na1 O1 C1 -134.1(3) . . . . ?
N1 Na1 O1 C1 34.9(2) . . . . ?
O4 Na1 O1 C1 -60.4(3) . . . . ?
O3 Na1 O2 C4 -158.0(3) . . . . ?
O5 Na1 O2 C4 109.8(4) . . . . ?
O1 Na1 O2 C4 -21.4(4) . . . . ?
N1 Na1 O2 C4 -45.1(3) . . . . ?
O4 Na1 O2 C4 53.9(3) . . . . ?
O2 Na1 O3 C4 153.2(4) . . . 1_556 ?
O5 Na1 O3 C4 -75.7(4) . . . 1_556 ?
O1 Na1 O3 C4 7.3(4) . . . 1_556 ?
N1 Na1 O3 C4 83.9(4) . . . 1_556 ?
O4 Na1 O3 C4 -127.8(4) . . . 1_556 ?
Na1 O1 C1 C5 172.1(3) . . . . ?
Na1 O1 C1 C2 -64.2(3) . . . . ?
C3 N1 C2 C11 -45.5(5) . . . . ?
C12 N1 C2 C11 80.2(5) . . . . ?
Na1 N1 C2 C11 -155.6(4) . . . . ?
C3 N1 C2 C1 81.3(5) . . . . ?
C12 N1 C2 C1 -153.1(4) . . . . ?
Na1 N1 C2 C1 -28.8(5) . . . . ?
O1 C1 C2 N1 61.4(5) . . . . ?
C5 C1 C2 N1 -176.7(4) . . . . ?
O1 C1 C2 C11 -170.6(4) . . . . ?
C5 C1 C2 C11 -48.7(6) . . . . ?
C12 N1 C3 C4 79.3(5) . . . . ?
C2 N1 C3 C4 -154.6(4) . . . . ?
Na1 N1 C3 C4 -36.8(4) . . . . ?
Na1 O2 C4 O3 -139.2(4) . . . 1_554 ?
Na1 O2 C4 C3 41.4(5) . . . . ?
N1 C3 C4 O3 -177.8(4) . . . 1_554 ?
N1 C3 C4 O2 1.8(6) . . . . ?
O1 C1 C5 C10 -129.5(4) . . . . ?
C2 C1 C5 C10 111.0(5) . . . . ?
O1 C1 C5 C6 49.7(5) . . . . ?
C2 C1 C5 C6 -69.9(6) . . . . ?
C10 C5 C6 C7 -0.1(7) . . . . ?
C1 C5 C6 C7 -179.3(4) . . . . ?
C5 C6 C7 C8 -0.5(7) . . . . ?
C6 C7 C8 C9 0.7(6) . . . . ?
C7 C8 C9 C10 -0.2(6) . . . . ?
C6 C5 C10 C9 0.6(6) . . . . ?
C1 C5 C10 C9 179.8(4) . . . . ?
C8 C9 C10 C5 -0.4(6) . . . . ?

loop_
_cod_changelog_entry_id
_cod_changelog_entry_author
_cod_changelog_entry_date
_cod_changelog_entry_text
1 'Vaitkus, Antanas' 2023-12-08T14:49:00+02:00
;
 Incorporated the value of the '_computing_molecular_graphics2' data item into
 the value of the '_computing_molecular_graphics' data item. Incorporated the
 value of the '_computing_publication_material2' data item into the value of
 the '_computing_publication_material' data item. Removed data items
 '_computing_molecular_graphics2' and '_computing_publication_material2'.
;
